data_4326543
loop_
_publ_author_name
'Timothy J. Boyle'
'Leigh Anna M. Steele'
'Alia M. Saad'
'Mark A. Rodriguez'
'Todd M. Alam'
'Sarah K. McIntyre'

_publ_section_title
;
 Structural Diversity in a Series of Alkyl-Substituted Cesium Aryloxides
;
_journal_name_full 'Inorganic Chemistry'
_journal_page_first 10363
_journal_page_last 10370
_journal_paper_doi 10.1021/ic201438s
_journal_volume 50
_journal_year 2011
_chemical_formula_sum 'C45 H55 Cs5 O5'
_chemical_formula_weight 1340.44
_chemical_name_systematic
; 

 ? 

;
_space_group_IT_number 15
_symmetry_cell_setting monoclinic
_symmetry_space_group_name_Hall '-C 2yc'
_symmetry_space_group_name_H-M 'C 1 2/c 1'
_atom_sites_solution_hydrogens geom
_atom_sites_solution_primary direct
_atom_sites_solution_secondary difmap
_audit_creation_method SHELXL-97
_cell_angle_alpha 90.00
_cell_angle_beta 92.338(6)
_cell_angle_gamma 90.00
_cell_formula_units_Z 8
_cell_length_a 23.547(6)
_cell_length_b 18.893(6)
_cell_length_c 22.305(6)
_cell_measurement_temperature 173(2)
_cell_volume 9915(5)
_computing_structure_refinement 'SHELXL-97 (Sheldrick, 2008)'
_computing_structure_solution 'SHELXS-97 (Sheldrick, 2008)'
_diffrn_ambient_temperature 173(2)
_diffrn_measured_fraction_theta_full 0.998
_diffrn_measured_fraction_theta_max 0.998
_diffrn_measurement_device_type 'CCD detector'
_diffrn_measurement_method 'Phi and omega scans'
_diffrn_radiation_monochromator graphite
_diffrn_radiation_source 'fine-focus sealed tube'
_diffrn_radiation_type MoK\a
_diffrn_radiation_wavelength 0.71073
_diffrn_reflns_av_R_equivalents 0.0303
_diffrn_reflns_av_sigmaI/netI 0.0251
_diffrn_reflns_limit_h_max 28
_diffrn_reflns_limit_h_min -28
_diffrn_reflns_limit_k_max 22
_diffrn_reflns_limit_k_min -22
_diffrn_reflns_limit_l_max 26
_diffrn_reflns_limit_l_min -26
_diffrn_reflns_number 35195
_diffrn_reflns_theta_full 25.24
_diffrn_reflns_theta_max 25.24
_diffrn_reflns_theta_min 1.38
_exptl_absorpt_coefficient_mu 3.681
_exptl_absorpt_correction_T_max 0.5264
_exptl_absorpt_correction_T_min 0.4597
_exptl_absorpt_correction_type empirical
_exptl_absorpt_process_details SADABS
_exptl_crystal_colour yellow
_exptl_crystal_density_diffrn 1.796
_exptl_crystal_description prism
_exptl_crystal_F_000 5120
_exptl_crystal_size_max 0.25
_exptl_crystal_size_mid 0.22
_exptl_crystal_size_min 0.20
_refine_diff_density_max 1.725
_refine_diff_density_min -1.292
_refine_diff_density_rms 0.103
_refine_ls_extinction_method none
_refine_ls_goodness_of_fit_ref 1.168
_refine_ls_hydrogen_treatment mixed
_refine_ls_matrix_type full
_refine_ls_number_parameters 612
_refine_ls_number_reflns 8955
_refine_ls_number_restraints 27
_refine_ls_restrained_S_all 1.166
_refine_ls_R_factor_all 0.0413
_refine_ls_R_factor_gt 0.0368
_refine_ls_shift/su_max 0.004
_refine_ls_shift/su_mean 0.000
_refine_ls_structure_factor_coef Fsqd
_refine_ls_weighting_details 'calc w=1/[\s^2^(Fo^2^)+(0.0275P)^2^+48.1234P] where P=(Fo^2^+2Fc^2^)/3'
_refine_ls_weighting_scheme calc
_refine_ls_wR_factor_gt 0.0798
_refine_ls_wR_factor_ref 0.0819
_reflns_number_gt 8207
_reflns_number_total 8955
_reflns_threshold_expression >2sigma(I)
_cod_data_source_file ic201438s_si_001_2.cif
_cod_data_source_block 11jn011newmono
_cod_original_sg_symbol_H-M 'C 2/c'
_cod_database_code 4326543

loop_
_symmetry_equiv_pos_as_xyz
'x, y, z'
'-x, y, -z+1/2'
'x+1/2, y+1/2, z'
'-x+1/2, y+1/2, -z+1/2'
'-x, -y, -z'
'x, -y, z-1/2'
'-x+1/2, -y+1/2, -z'
'x+1/2, -y+1/2, z-1/2'

loop_
_atom_site_label
_atom_site_type_symbol
_atom_site_fract_x
_atom_site_fract_y
_atom_site_fract_z
_atom_site_U_iso_or_equiv
_atom_site_adp_type
_atom_site_occupancy
_atom_site_symmetry_multiplicity
_atom_site_calc_flag
_atom_site_refinement_flags
Cs1 Cs 1.0000 0.90153(2) 0.2500 0.03609(11) Uani 1 2 d S
Cs2 Cs 1.0000 0.64584(2) 0.2500 0.03873(11) Uani 1 2 d S
Cs3 Cs 0.851021(14) 0.708262(18) 0.444239(14) 0.04108(9) Uani 1 1 d .
Cs4 Cs 0.831780(15) 0.767570(18) 0.272852(18) 0.04789(10) Uani 1 1 d .
Cs5 Cs 0.705249(17) 0.90234(2) 0.270747(18) 0.05353(11) Uani 1 1 d .
Cs6 Cs 0.706693(14) 0.632324(18) 0.315823(16) 0.04305(9) Uani 1 1 d .
O1 O 1.04241(15) 0.76823(18) 0.18331(16) 0.0405(8) Uani 1 1 d .
O2 O 0.82423(19) 0.9150(2) 0.24363(19) 0.0546(10) Uani 1 1 d .
O3 O 0.83163(15) 0.61919(18) 0.33287(16) 0.0403(8) Uani 1 1 d .
O4 O 0.74256(17) 0.7631(2) 0.39374(17) 0.0484(9) Uani 1 1 d .
O5 O 0.71088(17) 0.7536(2) 0.23529(18) 0.0518(10) Uani 1 1 d .
C1 C 0.8585(2) 0.9666(3) 0.2327(2) 0.0396(12) Uani 1 1 d .
C2 C 0.8814(2) 0.9765(3) 0.1750(2) 0.0419(13) Uani 1 1 d .
C3 C 0.9181(2) 1.0331(4) 0.1665(3) 0.0516(15) Uani 1 1 d D
H3 H 0.932(2) 1.042(3) 0.1266(12) 0.064(19) Uiso 1 1 d D
C4 C 0.8634(3) 0.9263(3) 0.1250(3) 0.0551(16) Uani 1 1 d .
H4 H 0.8615 0.8778 0.1427 0.066 Uiso 1 1 calc R
C5 C 0.9035(4) 0.9229(4) 0.0730(3) 0.083(2) Uani 1 1 d .
H5A H 0.9020 0.9678 0.0510 0.125 Uiso 1 1 calc R
H5B H 0.8918 0.8842 0.0459 0.125 Uiso 1 1 calc R
H5C H 0.9424 0.9145 0.0887 0.125 Uiso 1 1 calc R
C6 C 0.8035(3) 0.9460(4) 0.1019(3) 0.076(2) Uani 1 1 d .
H6A H 0.7776 0.9445 0.1352 0.114 Uiso 1 1 calc R
H6B H 0.7907 0.9122 0.0709 0.114 Uiso 1 1 calc R
H6C H 0.8038 0.9938 0.0849 0.114 Uiso 1 1 calc R
C7 C 0.8960(2) 0.5232(3) 0.3184(2) 0.0378(12) Uani 1 1 d .
C8 C 0.9245(2) 0.4822(3) 0.2778(3) 0.0454(13) Uani 1 1 d D
H8 H 0.950(2) 0.446(2) 0.294(3) 0.062(18) Uiso 1 1 d D
C9 C 0.9023(3) 0.5108(3) 0.3860(3) 0.0504(15) Uani 1 1 d .
H9 H 0.8961 0.5575 0.4059 0.060 Uiso 1 1 calc R
C10 C 0.9615(3) 0.4851(4) 0.4071(3) 0.079(2) Uani 1 1 d .
H10A H 0.9641 0.4841 0.4511 0.118 Uiso 1 1 calc R
H10B H 0.9903 0.5173 0.3922 0.118 Uiso 1 1 calc R
H10C H 0.9678 0.4374 0.3915 0.118 Uiso 1 1 calc R
C11 C 0.8581(3) 0.4619(6) 0.4069(3) 0.109(4) Uani 1 1 d .
H11A H 0.8676 0.4133 0.3956 0.163 Uiso 1 1 calc R
H11B H 0.8212 0.4748 0.3881 0.163 Uiso 1 1 calc R
H11C H 0.8562 0.4651 0.4506 0.163 Uiso 1 1 calc R
C12 C 0.8579(2) 0.5779(2) 0.2970(2) 0.0337(11) Uani 1 1 d .
C13 C 0.8508(2) 0.5834(3) 0.2334(3) 0.0420(13) Uani 1 1 d D
H13 H 0.8225(19) 0.617(2) 0.218(3) 0.061(19) Uiso 1 1 d D
C14 C 1.0723(2) 0.8585(3) 0.1177(3) 0.0467(14) Uani 1 1 d D
H14 H 1.095(2) 0.882(3) 0.1497(18) 0.053(17) Uiso 1 1 d D
C15 C 1.0419(2) 0.7960(3) 0.1298(2) 0.0385(12) Uani 1 1 d .
C16 C 1.0103(2) 0.7647(3) 0.0800(2) 0.0394(12) Uani 1 1 d .
C17 C 1.0122(3) 0.7953(4) 0.0240(3) 0.0585(16) Uani 1 1 d D
H17 H 0.989(2) 0.775(3) -0.009(2) 0.07(2) Uiso 1 1 d D
C18 C 1.0427(3) 0.8567(5) 0.0138(3) 0.075(2) Uani 1 1 d D
H18 H 1.042(3) 0.878(3) -0.0261(13) 0.07(2) Uiso 1 1 d D
C19 C 1.0722(3) 0.8885(4) 0.0610(3) 0.0629(18) Uani 1 1 d D
H19 H 1.091(2) 0.9338(17) 0.055(3) 0.065(19) Uiso 1 1 d D
C20 C 0.9744(2) 0.7000(3) 0.0918(3) 0.0451(13) Uani 1 1 d D
H20 H 0.999(2) 0.671(3) 0.118(2) 0.052(17) Uiso 1 1 d D
C21 C 0.9579(4) 0.6563(5) 0.0359(4) 0.078(2) Uani 1 1 d D
H21A H 0.990(2) 0.645(4) 0.012(3) 0.09(3) Uiso 1 1 d D
H21B H 0.937(3) 0.613(2) 0.042(3) 0.08(2) Uiso 1 1 d D
H21C H 0.933(3) 0.685(3) 0.009(3) 0.09(3) Uiso 1 1 d D
C22 C 0.9213(3) 0.7227(4) 0.1234(3) 0.0561(16) Uani 1 1 d D
H22A H 0.899(2) 0.752(3) 0.094(2) 0.07(2) Uiso 1 1 d D
H22B H 0.899(2) 0.681(2) 0.134(3) 0.08(2) Uiso 1 1 d D
H22C H 0.933(3) 0.752(3) 0.1583(18) 0.06(2) Uiso 1 1 d D
C23 C 0.5983(3) 0.8292(4) 0.4084(3) 0.0617(18) Uani 1 1 d D
H23 H 0.5600(12) 0.810(3) 0.402(2) 0.043(15) Uiso 1 1 d D
C24 C 0.6424(3) 0.7840(4) 0.3968(3) 0.0521(15) Uani 1 1 d D
H24 H 0.636(3) 0.7356(15) 0.382(3) 0.056(18) Uiso 1 1 d D
C25 C 0.7009(2) 0.8049(3) 0.4059(2) 0.0429(13) Uani 1 1 d .
C26 C 0.7098(2) 0.8753(3) 0.4286(2) 0.0430(13) Uani 1 1 d .
C27 C 0.6639(3) 0.9179(3) 0.4402(3) 0.0539(15) Uani 1 1 d D
H27 H 0.671(2) 0.9644(15) 0.457(2) 0.034(14) Uiso 1 1 d D
C28 C 0.6082(3) 0.8964(4) 0.4303(3) 0.0638(18) Uani 1 1 d D
H28 H 0.5765(17) 0.926(3) 0.442(2) 0.054(17) Uiso 1 1 d D
C29 C 0.7705(2) 0.8985(3) 0.4433(2) 0.0445(13) Uani 1 1 d .
H29 H 0.7959 0.8724 0.4161 0.053 Uiso 1 1 calc R
C30 C 0.7799(3) 0.9772(3) 0.4342(3) 0.0653(18) Uani 1 1 d .
H30A H 0.7678 0.9903 0.3932 0.098 Uiso 1 1 calc R
H30B H 0.8204 0.9882 0.4409 0.098 Uiso 1 1 calc R
H30C H 0.7577 1.0040 0.4627 0.098 Uiso 1 1 calc R
C31 C 0.7873(3) 0.8776(4) 0.5079(3) 0.0517(15) Uani 1 1 d D
H31A H 0.763(2) 0.902(3) 0.536(2) 0.07(2) Uiso 1 1 d D
H31B H 0.8277(8) 0.888(3) 0.516(2) 0.049(16) Uiso 1 1 d D
H31C H 0.778(2) 0.8273(10) 0.513(2) 0.048(16) Uiso 1 1 d D
C32 C 0.6631(2) 0.7502(3) 0.2024(2) 0.0442(13) Uani 1 1 d .
C33 C 0.6104(3) 0.7675(4) 0.2257(3) 0.0581(16) Uani 1 1 d D
H33 H 0.614(3) 0.785(3) 0.2669(11) 0.061(18) Uiso 1 1 d D
C34 C 0.5605(3) 0.7633(5) 0.1919(3) 0.076(2) Uani 1 1 d .
H34 H 0.5258 0.7764 0.2092 0.091 Uiso 1 1 calc R
C35 C 0.5601(3) 0.7410(5) 0.1345(3) 0.081(2) Uani 1 1 d .
H35 H 0.5254 0.7375 0.1114 0.098 Uiso 1 1 calc R
C36 C 0.6107(3) 0.7233(4) 0.1100(3) 0.068(2) Uani 1 1 d .
H36 H 0.6103 0.7074 0.0696 0.081 Uiso 1 1 calc R
C37 C 0.6622(3) 0.7279(3) 0.1420(3) 0.0527(15) Uani 1 1 d .
C38 C 0.7180(3) 0.7091(4) 0.1159(3) 0.0707(19) Uani 1 1 d .
H38 H 0.7400 0.6825 0.1479 0.085 Uiso 1 1 calc R
C39 C 0.7511(4) 0.7727(5) 0.1041(4) 0.096(3) Uani 1 1 d .
H39A H 0.7891 0.7591 0.0920 0.144 Uiso 1 1 calc R
H39B H 0.7545 0.8016 0.1406 0.144 Uiso 1 1 calc R
H39C H 0.7320 0.8001 0.0719 0.144 Uiso 1 1 calc R
C40 C 0.7145(5) 0.6621(6) 0.0630(6) 0.162(6) Uani 1 1 d .
H40A H 0.6973 0.6878 0.0287 0.243 Uiso 1 1 calc R
H40B H 0.6911 0.6208 0.0718 0.243 Uiso 1 1 calc R
H40C H 0.7528 0.6465 0.0534 0.243 Uiso 1 1 calc R
C41 C 0.9178(2) 0.4905(3) 0.2161(3) 0.0498(15) Uani 1 1 d D
H41 H 0.938(2) 0.459(3) 0.189(2) 0.059(18) Uiso 1 1 d D
C42 C 0.8808(3) 0.5411(3) 0.1948(3) 0.0473(14) Uani 1 1 d D
H42 H 0.871(3) 0.548(3) 0.1521(8) 0.064(19) Uiso 1 1 d D
C43 C 0.9333(3) 1.0802(4) 0.2112(3) 0.0584(17) Uani 1 1 d D
H43 H 0.960(3) 1.117(3) 0.199(4) 0.11(3) Uiso 1 1 d D
C44 C 0.9120(3) 1.0713(4) 0.2677(3) 0.0570(16) Uani 1 1 d D
H44 H 0.923(3) 1.103(3) 0.301(2) 0.10(3) Uiso 1 1 d D
C45 C 0.8753(2) 1.0163(3) 0.2781(3) 0.0448(13) Uani 1 1 d D
H45 H 0.859(2) 1.011(3) 0.3174(12) 0.046(15) Uiso 1 1 d D

loop_
_atom_site_aniso_label
_atom_site_aniso_U_11
_atom_site_aniso_U_22
_atom_site_aniso_U_33
_atom_site_aniso_U_23
_atom_site_aniso_U_13
_atom_site_aniso_U_12
Cs1 0.0319(2) 0.0341(2) 0.0420(3) 0.000 -0.00122(18) 0.000
Cs2 0.0389(3) 0.0320(2) 0.0449(3) 0.000 -0.0037(2) 0.000
Cs3 0.04318(19) 0.04554(19) 0.03454(17) 0.00050(14) 0.00195(14) -0.00334(15)
Cs4 0.03896(19) 0.03442(18) 0.0692(2) 0.01329(16) -0.01100(16) -0.00089(14)
Cs5 0.0557(2) 0.0461(2) 0.0594(2) 0.00151(17) 0.00917(18) 0.01455(17)
Cs6 0.03860(19) 0.04094(19) 0.0491(2) 0.00036(15) -0.00469(15) -0.00903(14)
O1 0.045(2) 0.038(2) 0.037(2) -0.0028(16) -0.0084(16) -0.0013(16)
O2 0.068(3) 0.037(2) 0.060(3) 0.0103(19) 0.009(2) -0.002(2)
O3 0.041(2) 0.0377(19) 0.042(2) -0.0006(16) 0.0027(16) 0.0059(16)
O4 0.050(2) 0.047(2) 0.048(2) -0.0096(18) -0.0029(18) 0.0010(19)
O5 0.054(3) 0.051(2) 0.049(2) 0.0056(19) -0.0148(19) -0.0007(19)
C1 0.039(3) 0.037(3) 0.043(3) 0.009(2) 0.001(2) 0.017(2)
C2 0.038(3) 0.044(3) 0.044(3) 0.010(2) 0.003(2) 0.018(2)
C3 0.035(3) 0.070(4) 0.050(4) 0.021(3) 0.006(3) 0.011(3)
C4 0.076(4) 0.048(3) 0.041(3) 0.004(3) 0.005(3) 0.017(3)
C5 0.104(6) 0.090(6) 0.056(4) -0.007(4) 0.011(4) 0.024(5)
C6 0.090(6) 0.066(5) 0.069(5) -0.009(4) -0.025(4) 0.001(4)
C7 0.033(3) 0.035(3) 0.046(3) -0.002(2) 0.001(2) -0.005(2)
C8 0.042(3) 0.040(3) 0.055(4) -0.006(3) 0.003(3) 0.002(2)
C9 0.056(4) 0.050(3) 0.045(3) 0.004(3) 0.003(3) 0.022(3)
C10 0.069(5) 0.097(6) 0.069(5) 0.019(4) -0.021(4) -0.003(4)
C11 0.064(5) 0.203(11) 0.059(5) 0.042(6) 0.004(4) -0.035(6)
C12 0.034(3) 0.028(2) 0.039(3) 0.001(2) 0.002(2) -0.006(2)
C13 0.044(3) 0.034(3) 0.048(3) 0.003(2) -0.002(3) -0.008(2)
C14 0.037(3) 0.050(3) 0.054(4) -0.006(3) 0.010(3) -0.002(3)
C15 0.030(3) 0.042(3) 0.045(3) -0.008(2) 0.007(2) 0.005(2)
C16 0.035(3) 0.051(3) 0.033(3) -0.004(2) 0.003(2) 0.006(2)
C17 0.055(4) 0.081(5) 0.039(3) 0.003(3) 0.003(3) -0.003(3)
C18 0.079(5) 0.095(6) 0.053(4) 0.021(4) 0.012(4) -0.006(4)
C19 0.063(4) 0.064(4) 0.064(4) 0.008(3) 0.022(3) -0.012(3)
C20 0.045(3) 0.046(3) 0.043(3) -0.004(3) -0.010(3) 0.001(3)
C21 0.108(7) 0.069(5) 0.055(5) -0.011(4) -0.020(5) -0.020(5)
C22 0.042(4) 0.052(4) 0.074(5) 0.014(3) -0.007(3) -0.007(3)
C23 0.047(4) 0.085(5) 0.052(4) 0.007(3) -0.014(3) -0.002(4)
C24 0.053(4) 0.066(4) 0.036(3) -0.001(3) -0.010(3) -0.002(3)
C25 0.050(3) 0.051(3) 0.027(3) 0.004(2) -0.005(2) -0.003(3)
C26 0.056(3) 0.041(3) 0.033(3) 0.007(2) 0.002(2) 0.001(3)
C27 0.067(4) 0.046(4) 0.048(4) 0.008(3) -0.002(3) 0.007(3)
C28 0.058(4) 0.076(5) 0.057(4) 0.010(4) 0.001(3) 0.023(4)
C29 0.051(3) 0.040(3) 0.042(3) 0.001(2) 0.008(3) -0.003(3)
C30 0.078(5) 0.052(4) 0.066(4) 0.006(3) 0.007(4) -0.014(3)
C31 0.046(4) 0.057(4) 0.052(4) 0.007(3) 0.000(3) -0.006(3)
C32 0.048(3) 0.039(3) 0.044(3) 0.006(2) -0.010(3) 0.001(3)
C33 0.056(4) 0.080(5) 0.038(3) -0.001(3) 0.000(3) 0.001(3)
C34 0.044(4) 0.123(7) 0.060(4) -0.005(4) 0.004(3) 0.007(4)
C35 0.054(4) 0.138(7) 0.051(4) -0.001(4) -0.014(3) 0.015(5)
C36 0.071(5) 0.097(5) 0.034(3) -0.007(3) -0.015(3) 0.014(4)
C37 0.060(4) 0.055(4) 0.043(3) 0.001(3) -0.003(3) 0.007(3)
C38 0.069(5) 0.075(5) 0.068(5) -0.013(4) 0.004(4) 0.009(4)
C39 0.074(6) 0.103(7) 0.112(7) -0.015(6) 0.021(5) 0.000(5)
C40 0.161(12) 0.106(8) 0.227(15) -0.073(9) 0.089(11) -0.005(8)
C41 0.042(3) 0.053(4) 0.056(4) -0.017(3) 0.015(3) -0.009(3)
C42 0.059(4) 0.046(3) 0.038(3) 0.000(3) 0.007(3) -0.018(3)
C43 0.035(3) 0.065(4) 0.074(5) 0.014(4) -0.006(3) -0.004(3)
C44 0.046(4) 0.060(4) 0.064(4) 0.001(3) -0.014(3) 0.000(3)
C45 0.041(3) 0.051(3) 0.042(3) 0.008(3) -0.003(2) 0.014(3)

loop_
_atom_type_symbol
_atom_type_description
_atom_type_scat_dispersion_real
_atom_type_scat_dispersion_imag
_atom_type_scat_source
C C 0.0033 0.0016 'International Tables Vol C Tables 4.2.6.8 and 6.1.1.4'
H H 0.0000 0.0000 'International Tables Vol C Tables 4.2.6.8 and 6.1.1.4'
O O 0.0106 0.0060 'International Tables Vol C Tables 4.2.6.8 and 6.1.1.4'
Cs Cs -0.3680 2.1192 'International Tables Vol C Tables 4.2.6.8 and 6.1.1.4'

loop_
_geom_angle_atom_site_label_1
_geom_angle_atom_site_label_2
_geom_angle_atom_site_label_3
_geom_angle
_geom_angle_site_symmetry_1
_geom_angle_site_symmetry_3
O1 Cs1 O1 71.86(14) . 2_755
O1 Cs1 C2 111.41(11) . .
O1 Cs1 C2 106.92(11) 2_755 .
O1 Cs1 C2 106.92(11) . 2_755
O1 Cs1 C2 111.41(11) 2_755 2_755
C2 Cs1 C2 132.19(19) . 2_755
O1 Cs1 C15 90.65(12) . 2_755
O1 Cs1 C15 21.62(11) 2_755 2_755
C2 Cs1 C15 110.57(12) . 2_755
C2 Cs1 C15 96.21(13) 2_755 2_755
O1 Cs1 C15 21.62(11) . .
O1 Cs1 C15 90.65(12) 2_755 .
C2 Cs1 C15 96.21(13) . .
C2 Cs1 C15 110.57(12) 2_755 .
C15 Cs1 C15 110.91(18) 2_755 .
O1 Cs1 C1 123.04(11) . .
O1 Cs1 C1 90.81(11) 2_755 .
C2 Cs1 C1 23.32(12) . .
C2 Cs1 C1 129.67(13) 2_755 .
C15 Cs1 C1 89.32(12) 2_755 .
C15 Cs1 C1 113.80(12) . .
O1 Cs1 C1 90.81(11) . 2_755
O1 Cs1 C1 123.04(11) 2_755 2_755
C2 Cs1 C1 129.67(13) . 2_755
C2 Cs1 C1 23.32(12) 2_755 2_755
C15 Cs1 C1 113.80(12) 2_755 2_755
C15 Cs1 C1 89.32(12) . 2_755
C1 Cs1 C1 139.59(18) . 2_755
O1 Cs1 C14 40.97(12) . .
O1 Cs1 C14 112.66(12) 2_755 .
C2 Cs1 C14 95.51(13) . .
C2 Cs1 C14 95.11(13) 2_755 .
C15 Cs1 C14 131.41(13) 2_755 .
C15 Cs1 C14 23.02(12) . .
C1 Cs1 C14 117.81(13) . .
C1 Cs1 C14 72.01(13) 2_755 .
O1 Cs1 C14 112.66(12) . 2_755
O1 Cs1 C14 40.97(12) 2_755 2_755
C2 Cs1 C14 95.11(13) . 2_755
C2 Cs1 C14 95.51(13) 2_755 2_755
C15 Cs1 C14 23.02(12) 2_755 2_755
C15 Cs1 C14 131.41(14) . 2_755
C1 Cs1 C14 72.02(13) . 2_755
C1 Cs1 C14 117.81(13) 2_755 2_755
C14 Cs1 C14 153.60(19) . 2_755
O1 Cs1 C3 128.92(12) . 2_755
O1 Cs1 C3 119.03(13) 2_755 2_755
C2 Cs1 C3 111.50(15) . 2_755
C2 Cs1 C3 22.51(13) 2_755 2_755
C15 Cs1 C3 99.05(14) 2_755 2_755
C15 Cs1 C3 128.51(12) . 2_755
C1 Cs1 C3 107.21(14) . 2_755
C1 Cs1 C3 39.57(12) 2_755 2_755
C14 Cs1 C3 108.70(13) . 2_755
C14 Cs1 C3 89.62(14) 2_755 2_755
O1 Cs1 C3 119.03(13) . .
O1 Cs1 C3 128.92(12) 2_755 .
C2 Cs1 C3 22.51(13) . .
C2 Cs1 C3 111.50(15) 2_755 .
C15 Cs1 C3 128.51(12) 2_755 .
C15 Cs1 C3 99.05(14) . .
C1 Cs1 C3 39.57(12) . .
C1 Cs1 C3 107.21(14) 2_755 .
C14 Cs1 C3 89.62(14) . .
C14 Cs1 C3 108.70(13) 2_755 .
C3 Cs1 C3 93.1(2) 2_755 .
O1 Cs1 H14 48.2(9) . .
O1 Cs1 H14 118.6(10) 2_755 .
C2 Cs1 H14 106.1(8) . .
C2 Cs1 H14 79.4(3) 2_755 .
C15 Cs1 H14 133.0(10) 2_755 .
C15 Cs1 H14 35.6(6) . .
C1 Cs1 H14 129.3(8) . .
C1 Cs1 H14 56.4(3) 2_755 .
C14 Cs1 H14 15.7(3) . .
C14 Cs1 H14 155.5(10) 2_755 .
C3 Cs1 H14 93.8(4) 2_755 .
C3 Cs1 H14 95.4(10) . .
O1 Cs2 O1 76.57(14) 2_755 .
O1 Cs2 C41 123.97(12) 2_755 .
O1 Cs2 C41 136.76(12) . .
O1 Cs2 C41 136.76(12) 2_755 2_755
O1 Cs2 C41 123.97(12) . 2_755
C41 Cs2 C41 69.8(2) . 2_755
O1 Cs2 C42 122.22(11) 2_755 2_755
O1 Cs2 C42 109.13(12) . 2_755
C41 Cs2 C42 91.63(16) . 2_755
C41 Cs2 C42 21.89(14) 2_755 2_755
O1 Cs2 C42 109.13(12) 2_755 .
O1 Cs2 C42 122.22(11) . .
C41 Cs2 C42 21.89(14) . .
C41 Cs2 C42 91.64(16) 2_755 .
C42 Cs2 C42 113.5(2) 2_755 .
O1 Cs2 C22 57.60(12) 2_755 2_755
O1 Cs2 C22 84.61(14) . 2_755
C41 Cs2 C22 138.50(16) . 2_755
C41 Cs2 C22 84.77(15) 2_755 2_755
C42 Cs2 C22 65.64(14) 2_755 2_755
C42 Cs2 C22 148.47(15) . 2_755
O1 Cs2 C8 158.84(12) 2_755 2_755
O1 Cs2 C8 113.82(11) . 2_755
C41 Cs2 C8 61.98(13) . 2_755
C41 Cs2 C8 22.15(13) 2_755 2_755
C42 Cs2 C8 38.01(13) 2_755 2_755
C42 Cs2 C8 81.62(14) . 2_755
C22 Cs2 C8 103.65(14) 2_755 2_755
O1 Cs2 C8 113.81(11) 2_755 .
O1 Cs2 C8 158.84(12) . .
C41 Cs2 C8 22.15(13) . .
C41 Cs2 C8 61.98(13) 2_755 .
C42 Cs2 C8 81.62(14) 2_755 .
C42 Cs2 C8 38.01(13) . .
C22 Cs2 C8 116.55(15) 2_755 .
C8 Cs2 C8 63.31(18) 2_755 .
O1 Cs2 C20 49.20(11) 2_755 2_755
O1 Cs2 C20 102.65(11) . 2_755
C41 Cs2 C20 119.60(13) . 2_755
C41 Cs2 C20 87.70(14) 2_755 2_755
C42 Cs2 C20 74.48(13) 2_755 2_755
C42 Cs2 C20 124.82(13) . 2_755
C22 Cs2 C20 23.95(14) 2_755 2_755
C8 Cs2 C20 109.65(13) 2_755 2_755
C8 Cs2 C20 97.75(13) . 2_755
O1 Cs2 C13 122.55(11) 2_755 2_755
O1 Cs2 C13 87.76(11) . 2_755
C41 Cs2 C13 105.20(13) . 2_755
C41 Cs2 C13 38.43(13) 2_755 2_755
C42 Cs2 C13 21.81(13) 2_755 2_755
C42 Cs2 C13 125.44(13) . 2_755
C22 Cs2 C13 66.22(13) 2_755 2_755
C8 Cs2 C13 43.82(12) 2_755 2_755
C8 Cs2 C13 100.40(13) . 2_755
C20 Cs2 C13 82.86(12) 2_755 2_755
O1 Cs2 C13 87.76(11) 2_755 .
O1 Cs2 C13 122.55(11) . .
C41 Cs2 C13 38.43(13) . .
C41 Cs2 C13 105.20(13) 2_755 .
C42 Cs2 C13 125.44(14) 2_755 .
C42 Cs2 C13 21.81(13) . .
C22 Cs2 C13 131.16(14) 2_755 .
C8 Cs2 C13 100.40(13) 2_755 .
C8 Cs2 C13 43.82(12) . .
C20 Cs2 C13 107.46(13) 2_755 .
C13 Cs2 C13 142.94(17) 2_755 .
O1 Cs2 H20 112.7(8) 2_755 .
O1 Cs2 H20 50.6(11) . .
C41 Cs2 H20 86.5(11) . .
C41 Cs2 H20 108.7(8) 2_755 .
C42 Cs2 H20 113.4(7) 2_755 .
C42 Cs2 H20 77.1(11) . .
C22 Cs2 H20 133.6(11) 2_755 .
C8 Cs2 H20 87.2(8) 2_755 .
C8 Cs2 H20 108.6(11) . .
C20 Cs2 H20 153.2(11) 2_755 .
C13 Cs2 H20 96.8(8) 2_755 .
C13 Cs2 H20 89.0(10) . .
O1 Cs2 H22C 70.5(6) 2_755 .
O1 Cs2 H22C 50.4(11) . .
C41 Cs2 H22C 97.3(7) . .
C41 Cs2 H22C 152.7(6) 2_755 .
C42 Cs2 H22C 155.5(11) 2_755 .
C42 Cs2 H22C 76.6(8) . .
C22 Cs2 H22C 118.0(5) 2_755 .
C8 Cs2 H22C 130.5(6) 2_755 .
C8 Cs2 H22C 113.8(9) . .
C20 Cs2 H22C 119.3(5) 2_755 .
C13 Cs2 H22C 134.3(12) 2_755 .
C13 Cs2 H22C 72.2(11) . .
H20 Cs2 H22C 45.0(11) . .
O4 Cs3 O3 77.37(10) . .
O4 Cs3 C15 106.54(12) . 2_755
O3 Cs3 C15 87.92(11) . 2_755
O4 Cs3 C16 129.45(12) . 2_755
O3 Cs3 C16 98.83(11) . 2_755
C15 Cs3 C16 23.75(12) 2_755 2_755
O4 Cs3 C23 133.23(14) . 7_666
O3 Cs3 C23 133.61(15) . 7_666
C15 Cs3 C23 108.22(15) 2_755 7_666
C16 Cs3 C23 85.55(14) 2_755 7_666
O4 Cs3 C28 134.93(14) . 7_666
O3 Cs3 C28 111.54(15) . 7_666
C15 Cs3 C28 117.58(15) 2_755 7_666
C16 Cs3 C28 93.89(15) 2_755 7_666
C23 Cs3 C28 22.54(17) 7_666 7_666
O4 Cs3 C27 113.96(14) . 7_666
O3 Cs3 C27 101.98(13) . 7_666
C15 Cs3 C27 139.46(14) 2_755 7_666
C16 Cs3 C27 116.05(14) 2_755 7_666
C23 Cs3 C27 39.21(16) 7_666 7_666
C28 Cs3 C27 22.57(16) 7_666 7_666
O4 Cs3 C24 111.78(13) . 7_666
O3 Cs3 C24 147.63(13) . 7_666
C15 Cs3 C24 116.76(14) 2_755 7_666
C16 Cs3 C24 97.98(13) 2_755 7_666
C23 Cs3 C24 22.46(15) 7_666 7_666
C28 Cs3 C24 39.69(16) 7_666 7_666
C27 Cs3 C24 45.65(15) 7_666 7_666
O4 Cs3 C26 95.11(12) . 7_666
O3 Cs3 C26 110.65(11) . 7_666
C15 Cs3 C26 154.30(13) 2_755 7_666
C16 Cs3 C26 131.35(12) 2_755 7_666
C23 Cs3 C26 46.10(15) 7_666 7_666
C28 Cs3 C26 39.86(15) 7_666 7_666
C27 Cs3 C26 22.31(13) 7_666 7_666
C24 Cs3 C26 39.80(14) 7_666 7_666
O4 Cs3 C25 93.29(12) . 7_666
O3 Cs3 C25 132.61(11) . 7_666
C15 Cs3 C25 138.46(13) 2_755 7_666
C16 Cs3 C25 121.14(12) 2_755 7_666
C23 Cs3 C25 40.35(15) 7_666 7_666
C28 Cs3 C25 47.10(15) 7_666 7_666
C27 Cs3 C25 39.87(14) 7_666 7_666
C24 Cs3 C25 23.18(13) 7_666 7_666
C26 Cs3 C25 22.96(12) 7_666 7_666
O4 Cs3 C17 131.29(14) . 2_755
O3 Cs3 C17 120.81(12) . 2_755
C15 Cs3 C17 39.71(13) 2_755 2_755
C16 Cs3 C17 22.08(13) 2_755 2_755
C23 Cs3 C17 69.35(15) 7_666 2_755
C28 Cs3 C17 83.65(17) 7_666 2_755
C27 Cs3 C17 105.94(16) 7_666 2_755
C24 Cs3 C17 77.60(14) 7_666 2_755
C26 Cs3 C17 114.87(14) 7_666 2_755
C25 Cs3 C17 100.37(13) 7_666 2_755
O4 Cs3 C14 90.90(12) . 2_755
O3 Cs3 C14 100.46(12) . 2_755
C15 Cs3 C14 22.61(12) 2_755 2_755
C16 Cs3 C14 39.50(13) 2_755 2_755
C23 Cs3 C14 110.73(16) 7_666 2_755
C28 Cs3 C14 127.67(16) 7_666 2_755
C27 Cs3 C14 149.50(15) 7_666 2_755
C24 Cs3 C14 110.06(15) 7_666 2_755
C26 Cs3 C14 148.88(13) 7_666 2_755
C25 Cs3 C14 126.34(13) 7_666 2_755
C17 Cs3 C14 44.10(15) 2_755 2_755
O4 Cs3 H31C 57.8(10) . .
O3 Cs3 H31C 135.0(10) . .
C15 Cs3 H31C 107.4(5) 2_755 .
C16 Cs3 H31C 112.1(7) 2_755 .
C23 Cs3 H31C 82.4(9) 7_666 .
C28 Cs3 H31C 98.5(9) 7_666 .
C27 Cs3 H31C 93.1(7) 7_666 .
C24 Cs3 H31C 60.3(9) 7_666 .
C26 Cs3 H31C 72.4(6) 7_666 .
C25 Cs3 H31C 53.7(7) 7_666 .
C17 Cs3 H31C 94.4(8) 2_755 .
C14 Cs3 H31C 85.3(5) 2_755 .
O2 Cs4 O5 88.38(12) . .
O2 Cs4 O1 96.79(11) . 2_755
O5 Cs4 O1 174.75(10) . 2_755
O2 Cs4 O3 167.00(11) . .
O5 Cs4 O3 91.37(10) . .
O1 Cs4 O3 83.39(9) 2_755 .
O2 Cs4 O4 99.53(11) . .
O5 Cs4 O4 67.17(10) . .
O1 Cs4 O4 110.88(9) 2_755 .
O3 Cs4 O4 68.51(9) . .
O2 Cs4 C13 152.37(12) . .
O5 Cs4 C13 88.44(12) . .
O1 Cs4 C13 87.38(11) 2_755 .
O3 Cs4 C13 40.55(11) . .
O4 Cs4 C13 104.45(11) . .
O2 Cs4 C15 91.93(12) . 2_755
O5 Cs4 C15 159.51(11) . 2_755
O1 Cs4 C15 20.14(10) 2_755 2_755
O3 Cs4 C15 83.79(10) . 2_755
O4 Cs4 C15 92.61(10) . 2_755
C13 Cs4 C15 100.39(12) . 2_755
O2 Cs4 C12 172.24(12) . .
O5 Cs4 C12 96.24(11) . .
O1 Cs4 C12 78.72(10) 2_755 .
O3 Cs4 C12 19.81(10) . .
O4 Cs4 C12 88.02(10) . .
C13 Cs4 C12 22.56(12) . .
C15 Cs4 C12 85.92(11) 2_755 .
O2 Cs4 C14 74.21(13) . 2_755
O5 Cs4 C14 142.13(12) . 2_755
O1 Cs4 C14 39.84(11) 2_755 2_755
O3 Cs4 C14 98.44(11) . 2_755
O4 Cs4 C14 82.59(11) . 2_755
C13 Cs4 C14 122.07(13) . 2_755
C15 Cs4 C14 22.21(12) 2_755 2_755
C12 Cs4 C14 105.28(12) . 2_755
O2 Cs4 H13 143.1(8) . .
O5 Cs4 H13 75.8(7) . .
O1 Cs4 H13 100.4(7) 2_755 .
O3 Cs4 H13 48.8(9) . .
O4 Cs4 H13 104.4(11) . .
C13 Cs4 H13 14.1(5) . .
C15 Cs4 H13 114.4(5) 2_755 .
C12 Cs4 H13 34.1(7) . .
C14 Cs4 H13 136.2(5) 2_755 .
O2 Cs5 O5 88.15(11) . .
O2 Cs5 C41 145.09(13) . 4_655
O5 Cs5 C41 123.23(14) . 4_655
O2 Cs5 C32 104.10(13) . .
O5 Cs5 C32 22.65(12) . .
C41 Cs5 C32 102.84(15) 4_655 .
O2 Cs5 C42 124.77(13) . 4_655
O5 Cs5 C42 146.23(14) . 4_655
C41 Cs5 C42 23.20(15) 4_655 4_655
C32 Cs5 C42 125.95(15) . 4_655
O2 Cs5 C25 106.39(12) . .
O5 Cs5 C25 74.55(12) . .
C41 Cs5 C25 97.38(14) 4_655 .
C32 Cs5 C25 85.62(13) . .
C42 Cs5 C25 99.77(14) 4_655 .
O2 Cs5 C8 136.97(12) . 4_655
O5 Cs5 C8 112.04(12) . 4_655
C41 Cs5 C8 23.00(14) 4_655 4_655
C32 Cs5 C8 89.49(14) . 4_655
C42 Cs5 C8 39.58(14) 4_655 4_655
C25 Cs5 C8 115.34(13) . 4_655
O2 Cs5 C26 103.16(13) . .
O5 Cs5 C26 97.46(12) . .
C41 Cs5 C26 88.65(14) 4_655 .
C32 Cs5 C26 108.69(13) . .
C42 Cs5 C26 83.24(13) 4_655 .
C25 Cs5 C26 23.35(12) . .
C8 Cs5 C26 110.81(13) 4_655 .
O2 Cs5 C13 105.54(12) . 4_655
O5 Cs5 C13 155.54(12) . 4_655
C41 Cs5 C13 39.66(14) 4_655 4_655
C32 Cs5 C13 133.08(13) . 4_655
C42 Cs5 C13 22.24(13) 4_655 4_655
C25 Cs5 C13 118.95(13) . 4_655
C8 Cs5 C13 44.67(13) 4_655 4_655
C26 Cs5 C13 98.94(13) . 4_655
O2 Cs5 C7 115.57(11) . 4_655
O5 Cs5 C7 118.04(11) . 4_655
C41 Cs5 C7 39.19(13) 4_655 4_655
C32 Cs5 C7 96.25(12) . 4_655
C42 Cs5 C7 44.98(13) 4_655 4_655
C25 Cs5 C7 135.97(12) . 4_655
C8 Cs5 C7 21.40(12) 4_655 4_655
C26 Cs5 C7 126.69(12) . 4_655
C13 Cs5 C7 37.76(12) 4_655 4_655
O2 Cs5 C12 101.82(10) . 4_655
O5 Cs5 C12 136.95(11) . 4_655
C41 Cs5 C12 45.52(12) 4_655 4_655
C32 Cs5 C12 116.51(12) . 4_655
C42 Cs5 C12 38.54(12) 4_655 4_655
C25 Cs5 C12 138.31(12) . 4_655
C8 Cs5 C12 37.87(12) 4_655 4_655
C26 Cs5 C12 120.02(12) . 4_655
C13 Cs5 C12 21.39(11) 4_655 4_655
C7 Cs5 C12 21.39(10) 4_655 4_655
O2 Cs5 Cs6 56.81(7) . 4_655
O5 Cs5 Cs6 132.61(8) . 4_655
C41 Cs5 Cs6 88.66(10) 4_655 4_655
C32 Cs5 Cs6 130.86(10) . 4_655
C42 Cs5 Cs6 72.11(11) 4_655 4_655
C25 Cs5 Cs6 140.75(9) . 4_655
C8 Cs5 Cs6 83.28(9) 4_655 4_655
C26 Cs5 Cs6 119.32(9) . 4_655
C13 Cs5 Cs6 50.35(9) 4_655 4_655
C7 Cs5 Cs6 63.67(8) 4_655 4_655
C12 Cs5 Cs6 45.71(7) 4_655 4_655
O2 Cs5 H33 137.1(10) . .
O5 Cs5 H33 49.0(10) . .
C41 Cs5 H33 75.7(11) 4_655 .
C32 Cs5 H33 35.7(7) . .
C42 Cs5 H33 97.8(11) 4_655 .
C25 Cs5 H33 66.8(7) . .
C8 Cs5 H33 72.7(11) 4_655 .
C26 Cs5 H33 85.3(5) . .
C13 Cs5 H33 114.6(11) 4_655 .
C7 Cs5 H33 89.6(11) 4_655 .
C12 Cs5 H33 110.0(11) 4_655 .
Cs6 Cs5 H33 150.9(9) 4_655 .
O5 Cs6 O3 94.97(11) . .
O5 Cs6 O4 72.85(11) . .
O3 Cs6 O4 75.51(10) . .
O5 Cs6 C43 99.89(15) . 4_645
O3 Cs6 C43 158.49(13) . 4_645
O4 Cs6 C43 123.77(13) . 4_645
O5 Cs6 C44 88.68(14) . 4_645
O3 Cs6 C44 144.12(13) . 4_645
O4 Cs6 C44 138.77(14) . 4_645
C43 Cs6 C44 22.97(16) 4_645 4_645
O5 Cs6 C32 21.42(12) . .
O3 Cs6 C32 114.03(12) . .
O4 Cs6 C32 87.90(12) . .
C43 Cs6 C32 78.83(16) 4_645 .
C44 Cs6 C32 67.58(15) 4_645 .
O5 Cs6 C3 122.45(14) . 4_645
O3 Cs6 C3 140.39(13) . 4_645
O4 Cs6 C3 124.60(12) . 4_645
C43 Cs6 C3 22.63(15) 4_645 4_645
C44 Cs6 C3 39.69(16) 4_645 4_645
C32 Cs6 C3 101.46(15) . 4_645
O5 Cs6 C45 98.82(12) . 4_645
O3 Cs6 C45 122.53(12) . 4_645
O4 Cs6 C45 161.31(12) . 4_645
C43 Cs6 C45 39.80(15) 4_645 4_645
C44 Cs6 C45 22.55(14) 4_645 4_645
C32 Cs6 C45 80.20(14) . 4_645
C3 Cs6 C45 45.63(13) 4_645 4_645
O5 Cs6 C2 135.18(12) . 4_645
O3 Cs6 C2 119.62(12) . 4_645
O4 Cs6 C2 139.26(11) . 4_645
C43 Cs6 C2 40.06(15) 4_645 4_645
C44 Cs6 C2 46.53(15) 4_645 4_645
C32 Cs6 C2 114.09(13) . 4_645
C3 Cs6 C2 22.48(14) 4_645 4_645
C45 Cs6 C2 39.63(13) 4_645 4_645
O5 Cs6 C1 121.24(12) . 4_645
O3 Cs6 C1 111.82(11) . 4_645
O4 Cs6 C1 161.95(11) . 4_645
C43 Cs6 C1 46.88(14) 4_645 4_645
C44 Cs6 C1 40.28(14) 4_645 4_645
C32 Cs6 C1 103.05(13) . 4_645
C3 Cs6 C1 39.64(13) 4_645 4_645
C45 Cs6 C1 22.85(13) 4_645 4_645
C2 Cs6 C1 22.71(12) 4_645 4_645
O5 Cs6 C24 73.73(13) . .
O3 Cs6 C24 114.96(12) . .
O4 Cs6 C24 39.60(12) . .
C43 Cs6 C24 84.31(15) 4_645 .
C44 Cs6 C24 100.35(15) 4_645 .
C32 Cs6 C24 75.44(13) . .
C3 Cs6 C24 89.85(14) 4_645 .
C45 Cs6 C24 122.48(14) 4_645 .
C2 Cs6 C24 110.63(13) 4_645 .
C1 Cs6 C24 129.01(13) 4_645 .
O5 Cs6 C12 95.21(11) . .
O3 Cs6 C12 17.74(10) . .
O4 Cs6 C12 92.46(10) . .
C43 Cs6 C12 143.44(13) 4_645 .
C44 Cs6 C12 126.40(14) 4_645 .
C32 Cs6 C12 110.26(13) . .
C3 Cs6 C12 131.90(13) 4_645 .
C45 Cs6 C12 105.13(12) 4_645 .
C2 Cs6 C12 109.47(12) 4_645 .
C1 Cs6 C12 97.02(11) 4_645 .
C24 Cs6 C12 132.06(12) . .
O5 Cs6 H24 80.0(10) . .
O3 Cs6 H24 123.9(10) . .
O4 Cs6 H24 49.4(9) . .
C43 Cs6 H24 74.3(9) 4_645 .
C44 Cs6 H24 91.9(10) 4_645 .
C32 Cs6 H24 78.0(11) . .
C3 Cs6 H24 79.0(9) 4_645 .
C45 Cs6 H24 113.4(10) 4_645 .
C2 Cs6 H24 99.9(9) 4_645 .
C1 Cs6 H24 118.3(9) 4_645 .
C24 Cs6 H24 10.8(9) . .
C12 Cs6 H24 141.5(10) . .
C15 O1 Cs2 142.0(3) . .
C15 O1 Cs4 105.4(3) . 2_755
Cs2 O1 Cs4 100.24(10) . 2_755
C15 O1 Cs1 96.9(3) . .
Cs2 O1 Cs1 105.78(11) . .
Cs4 O1 Cs1 100.06(10) 2_755 .
C1 O2 Cs4 137.8(3) . .
C1 O2 Cs5 135.7(3) . .
Cs4 O2 Cs5 85.65(11) . .
C12 O3 Cs6 118.0(3) . .
C12 O3 Cs3 141.7(3) . .
Cs6 O3 Cs3 100.08(10) . .
C12 O3 Cs4 105.6(3) . .
Cs6 O3 Cs4 83.55(9) . .
Cs3 O3 Cs4 81.31(9) . .
C25 O4 Cs3 142.0(3) . .
C25 O4 Cs6 114.1(3) . .
Cs3 O4 Cs6 98.36(11) . .
C25 O4 Cs4 129.2(3) . .
Cs3 O4 Cs4 76.30(9) . .
Cs6 O4 Cs4 75.29(8) . .
C32 O5 Cs6 104.7(3) . .
C32 O5 Cs5 98.7(3) . .
Cs6 O5 Cs5 125.85(14) . .
C32 O5 Cs4 162.7(4) . .
Cs6 O5 Cs4 87.22(10) . .
Cs5 O5 Cs4 83.76(10) . .
O2 C1 C45 121.2(5) . .
O2 C1 C2 122.0(5) . .
C45 C1 C2 116.7(5) . .
O2 C1 Cs1 107.9(3) . .
C45 C1 Cs1 85.4(3) . .
C2 C1 Cs1 75.9(3) . .
O2 C1 Cs6 116.4(3) . 4_655
C45 C1 Cs6 75.2(3) . 4_655
C2 C1 Cs6 77.8(3) . 4_655
Cs1 C1 Cs6 135.46(16) . 4_655
C3 C2 C1 118.9(5) . .
C3 C2 C4 122.5(5) . .
C1 C2 C4 118.6(5) . .
C3 C2 Cs1 83.6(3) . .
C1 C2 Cs1 80.7(3) . .
C4 C2 Cs1 107.1(3) . .
C3 C2 Cs6 75.1(3) . 4_655
C1 C2 Cs6 79.5(3) . 4_655
C4 C2 Cs6 114.1(3) . 4_655
Cs1 C2 Cs6 138.83(18) . 4_655
C43 C3 C2 122.9(6) . .
C43 C3 Cs6 76.6(4) . 4_655
C2 C3 Cs6 82.4(3) . 4_655
C43 C3 Cs1 87.3(4) . .
C2 C3 Cs1 73.9(3) . .
Cs6 C3 Cs1 137.59(17) 4_655 .
C43 C3 H3 118(4) . .
C2 C3 H3 119(4) . .
Cs6 C3 H3 109(4) 4_655 .
Cs1 C3 H3 113(4) . .
C2 C4 C5 115.1(6) . .
C2 C4 C6 108.9(5) . .
C5 C4 C6 110.2(6) . .
C2 C4 H4 107.4 . .
C5 C4 H4 107.4 . .
C6 C4 H4 107.4 . .
C4 C5 H5A 109.5 . .
C4 C5 H5B 109.5 . .
H5A C5 H5B 109.5 . .
C4 C5 H5C 109.5 . .
H5A C5 H5C 109.5 . .
H5B C5 H5C 109.5 . .
C4 C6 H6A 109.5 . .
C4 C6 H6B 109.5 . .
H6A C6 H6B 109.5 . .
C4 C6 H6C 109.5 . .
H6A C6 H6C 109.5 . .
H6B C6 H6C 109.5 . .
C8 C7 C12 119.8(5) . .
C8 C7 C9 121.9(5) . .
C12 C7 C9 118.2(5) . .
C8 C7 Cs2 74.7(3) . .
C12 C7 Cs2 80.2(3) . .
C9 C7 Cs2 117.3(3) . .
C8 C7 Cs5 68.4(3) . 4_645
C12 C7 Cs5 83.6(3) . 4_645
C9 C7 Cs5 117.3(3) . 4_645
Cs2 C7 Cs5 124.41(14) . 4_645
C41 C8 C7 123.1(5) . .
C41 C8 Cs5 71.5(3) . 4_645
C7 C8 Cs5 90.2(3) . 4_645
C41 C8 Cs2 76.8(3) . .
C7 C8 Cs2 83.6(3) . .
Cs5 C8 Cs2 137.19(18) 4_645 .
C41 C8 H8 119(4) . .
C7 C8 H8 118(4) . .
Cs5 C8 H8 109(4) 4_645 .
Cs2 C8 H8 111(4) . .
C11 C9 C7 111.3(5) . .
C11 C9 C10 110.3(6) . .
C7 C9 C10 113.8(5) . .
C11 C9 H9 107.0 . .
C7 C9 H9 107.0 . .
C10 C9 H9 107.0 . .
C9 C10 H10A 109.5 . .
C9 C10 H10B 109.5 . .
H10A C10 H10B 109.5 . .
C9 C10 H10C 109.5 . .
H10A C10 H10C 109.5 . .
H10B C10 H10C 109.5 . .
C9 C11 H11A 109.5 . .
C9 C11 H11B 109.5 . .
H11A C11 H11B 109.5 . .
C9 C11 H11C 109.5 . .
H11A C11 H11C 109.5 . .
H11B C11 H11C 109.5 . .
O3 C12 C13 122.1(5) . .
O3 C12 C7 122.5(5) . .
C13 C12 C7 115.4(5) . .
O3 C12 Cs4 54.6(2) . .
C13 C12 Cs4 76.7(3) . .
C7 C12 Cs4 148.1(3) . .
O3 C12 Cs6 44.3(2) . .
C13 C12 Cs6 91.0(3) . .
C7 C12 Cs6 138.0(3) . .
Cs4 C12 Cs6 66.07(8) . .
O3 C12 Cs2 114.8(3) . .
C13 C12 Cs2 76.5(3) . .
C7 C12 Cs2 77.8(3) . .
Cs4 C12 Cs2 76.83(9) . .
Cs6 C12 Cs2 142.71(14) . .
O3 C12 Cs5 124.5(3) . 4_645
C13 C12 Cs5 69.5(3) . 4_645
C7 C12 Cs5 75.0(3) . 4_645
Cs4 C12 Cs5 135.37(14) . 4_645
Cs6 C12 Cs5 85.88(10) . 4_645
Cs2 C12 Cs5 120.54(13) . 4_645
C42 C13 C12 122.1(5) . .
C42 C13 Cs4 140.8(4) . .
C12 C13 Cs4 80.7(3) . .
C42 C13 Cs5 68.8(3) . 4_645
C12 C13 Cs5 89.1(3) . 4_645
Cs4 C13 Cs5 148.71(18) . 4_645
C42 C13 Cs2 75.0(3) . .
C12 C13 Cs2 81.5(3) . .
Cs4 C13 Cs2 78.25(10) . .
Cs5 C13 Cs2 129.60(16) 4_645 .
C42 C13 H13 121(4) . .
C12 C13 H13 116(4) . .
Cs4 C13 H13 51(4) . .
Cs5 C13 H13 111(4) 4_645 .
Cs2 C13 H13 117(4) . .
C19 C14 C15 122.2(6) . .
C19 C14 Cs1 132.8(4) . .
C15 C14 Cs1 76.7(3) . .
C19 C14 Cs3 87.4(4) . 2_755
C15 C14 Cs3 71.7(3) . 2_755
Cs1 C14 Cs3 138.51(18) . 2_755
C19 C14 Cs4 140.8(4) . 2_755
C15 C14 Cs4 77.7(3) . 2_755
Cs1 C14 Cs4 81.86(13) . 2_755
Cs3 C14 Cs4 65.83(10) 2_755 2_755
C19 C14 H14 118(3) . .
C15 C14 H14 120(3) . .
Cs1 C14 H14 64(3) . .
Cs3 C14 H14 111(3) 2_755 .
Cs4 C14 H14 55(3) 2_755 .
O1 C15 C14 121.6(5) . .
O1 C15 C16 121.8(5) . .
C14 C15 C16 116.6(5) . .
O1 C15 Cs3 105.2(3) . 2_755
C14 C15 Cs3 85.7(3) . 2_755
C16 C15 Cs3 78.5(3) . 2_755
O1 C15 Cs1 61.5(2) . .
C14 C15 Cs1 80.3(3) . .
C16 C15 Cs1 132.0(3) . .
Cs3 C15 Cs1 149.44(17) 2_755 .
O1 C15 Cs4 54.5(3) . 2_755
C14 C15 Cs4 80.1(3) . 2_755
C16 C15 Cs4 141.4(3) . 2_755
Cs3 C15 Cs4 67.93(9) 2_755 2_755
Cs1 C15 Cs4 82.91(11) . 2_755
C17 C16 C15 119.4(5) . .
C17 C16 C20 122.3(5) . .
C15 C16 C20 118.2(5) . .
C17 C16 Cs3 85.5(4) . 2_755
C15 C16 Cs3 77.7(3) . 2_755
C20 C16 Cs3 108.1(3) . 2_755
C16 C17 C18 122.3(6) . .
C16 C17 Cs3 72.4(3) . 2_755
C18 C17 Cs3 87.1(5) . 2_755
C16 C17 H17 118(4) . .
C18 C17 H17 119(4) . .
Cs3 C17 H17 116(4) 2_755 .
C19 C18 C17 119.2(6) . .
C19 C18 Cs3 80.2(5) . 2_755
C17 C18 Cs3 71.8(4) . 2_755
C19 C18 H18 120(4) . .
C17 C18 H18 120(4) . .
Cs3 C18 H18 121(4) 2_755 .
C18 C19 C14 120.2(6) . .
C18 C19 Cs3 79.2(5) . 2_755
C14 C19 Cs3 71.5(4) . 2_755
C18 C19 H19 120(4) . .
C14 C19 H19 120(4) . .
Cs3 C19 H19 123(4) 2_755 .
C16 C20 C22 109.1(5) . .
C16 C20 C21 114.7(6) . .
C22 C20 C21 110.0(6) . .
C16 C20 H20 104(3) . .
C22 C20 H20 111(3) . .
C21 C20 H20 108(3) . .
C20 C21 H21A 113(5) . .
C20 C21 H21B 117(4) . .
H21A C21 H21B 108(6) . .
C20 C21 H21C 109(5) . .
H21A C21 H21C 103(7) . .
H21B C21 H21C 106(6) . .
C20 C22 H22A 106(4) . .
C20 C22 H22B 111(4) . .
H22A C22 H22B 110(6) . .
C20 C22 H22C 109(4) . .
H22A C22 H22C 109(5) . .
H22B C22 H22C 112(6) . .
C24 C23 C28 121.3(6) . .
C24 C23 Cs3 79.7(4) . 7_666
C28 C23 Cs3 78.9(4) . 7_666
C24 C23 H23 117(3) . .
C28 C23 H23 122(3) . .
Cs3 C23 H23 109(3) 7_666 .
C23 C24 C25 121.9(6) . .
C23 C24 Cs3 77.8(4) . 7_666
C25 C24 Cs3 81.1(3) . 7_666
C23 C24 Cs6 152.8(4) . .
C25 C24 Cs6 82.7(4) . .
Cs3 C24 Cs6 120.81(17) 7_666 .
C23 C24 H24 123(4) . .
C25 C24 H24 115(4) . .
Cs3 C24 H24 111(4) 7_666 .
Cs6 C24 H24 35(4) . .
O4 C25 C26 122.4(5) . .
O4 C25 C24 122.1(5) . .
C26 C25 C24 115.4(5) . .
O4 C25 Cs5 95.2(3) . .
C26 C25 Cs5 79.1(3) . .
C24 C25 Cs5 94.8(3) . .
O4 C25 Cs3 116.0(3) . 7_666
C26 C25 Cs3 77.7(3) . 7_666
C24 C25 Cs3 75.7(3) . 7_666
Cs5 C25 Cs3 147.84(18) . 7_666
O4 C25 Cs6 47.9(3) . .
C26 C25 Cs6 164.7(4) . .
C24 C25 Cs6 75.4(3) . .
Cs5 C25 Cs6 89.62(11) . .
Cs3 C25 Cs6 116.52(15) 7_666 .
C27 C26 C25 120.1(6) . .
C27 C26 C29 121.9(5) . .
C25 C26 C29 117.9(5) . .
C27 C26 Cs5 96.2(3) . .
C25 C26 Cs5 77.6(3) . .
C29 C26 Cs5 99.4(3) . .
C27 C26 Cs3 76.6(3) . 7_666
C25 C26 Cs3 79.3(3) . 7_666
C29 C26 Cs3 111.0(3) . 7_666
Cs5 C26 Cs3 147.95(18) . 7_666
C26 C27 C28 122.9(6) . .
C26 C27 Cs3 81.1(3) . 7_666
C28 C27 Cs3 78.2(4) . 7_666
C26 C27 H27 119(3) . .
C28 C27 H27 118(3) . .
Cs3 C27 H27 110(3) 7_666 .
C23 C28 C27 118.3(6) . .
C23 C28 Cs3 78.5(4) . 7_666
C27 C28 Cs3 79.2(4) . 7_666
C23 C28 H28 120(4) . .
C27 C28 H28 122(4) . .
Cs3 C28 H28 107(3) 7_666 .
C26 C29 C30 113.3(5) . .
C26 C29 C31 109.5(5) . .
C30 C29 C31 110.2(5) . .
C26 C29 H29 107.9 . .
C30 C29 H29 107.9 . .
C31 C29 H29 107.9 . .
C29 C30 H30A 109.5 . .
C29 C30 H30B 109.5 . .
H30A C30 H30B 109.5 . .
C29 C30 H30C 109.5 . .
H30A C30 H30C 109.5 . .
H30B C30 H30C 109.5 . .
C29 C31 Cs3 100.5(3) . 7_666
C29 C31 H31A 110(4) . .
Cs3 C31 H31A 60(4) 7_666 .
C29 C31 H31B 109(3) . .
Cs3 C31 H31B 150(3) 7_666 .
H31A C31 H31B 112(5) . .
C29 C31 H31C 107(3) . .
Cs3 C31 H31C 51(3) 7_666 .
H31A C31 H31C 105(5) . .
H31B C31 H31C 113(5) . .
O5 C32 C33 122.0(5) . .
O5 C32 C37 121.7(6) . .
C33 C32 C37 116.3(5) . .
O5 C32 Cs5 58.6(3) . .
C33 C32 Cs5 83.2(4) . .
C37 C32 Cs5 132.6(4) . .
O5 C32 Cs6 53.9(3) . .
C33 C32 Cs6 96.8(4) . .
C37 C32 Cs6 119.6(4) . .
Cs5 C32 Cs6 98.24(14) . .
C34 C33 C32 122.3(6) . .
C34 C33 Cs6 135.2(5) . .
C32 C33 Cs6 62.3(3) . .
C34 C33 H33 125(4) . .
C32 C33 H33 113(4) . .
Cs6 C33 H33 74(4) . .
C35 C34 C33 120.8(7) . .
C35 C34 H34 119.6 . .
C33 C34 H34 119.6 . .
C34 C35 C36 118.8(7) . .
C34 C35 H35 120.6 . .
C36 C35 H35 120.6 . .
C35 C36 C37 122.4(6) . .
C35 C36 H36 118.8 . .
C37 C36 H36 118.8 . .
C36 C37 C32 119.3(6) . .
C36 C37 C38 123.3(6) . .
C32 C37 C38 117.4(6) . .
C39 C38 C40 111.3(8) . .
C39 C38 C37 110.9(6) . .
C40 C38 C37 115.5(7) . .
C39 C38 H38 106.1 . .
C40 C38 H38 106.1 . .
C37 C38 H38 106.1 . .
C38 C39 H39A 109.5 . .
C38 C39 H39B 109.5 . .
H39A C39 H39B 109.5 . .
C38 C39 H39C 109.5 . .
H39A C39 H39C 109.5 . .
H39B C39 H39C 109.5 . .
C38 C40 H40A 109.5 . .
C38 C40 H40B 109.5 . .
H40A C40 H40B 109.5 . .
C38 C40 H40C 109.5 . .
H40A C40 H40C 109.5 . .
H40B C40 H40C 109.5 . .
C42 C41 C8 118.0(5) . .
C42 C41 Cs5 80.6(3) . 4_645
C8 C41 Cs5 85.5(3) . 4_645
C42 C41 Cs2 80.3(3) . .
C8 C41 Cs2 81.1(3) . .
Cs5 C41 Cs2 147.94(18) 4_645 .
C42 C41 H41 122(4) . .
C8 C41 H41 120(4) . .
Cs5 C41 H41 101(4) 4_645 .
Cs2 C41 H41 111(4) . .
C41 C42 C13 121.5(5) . .
C41 C42 Cs5 76.2(3) . 4_645
C13 C42 Cs5 88.9(3) . 4_645
C41 C42 Cs2 77.8(3) . .
C13 C42 Cs2 83.2(3) . .
Cs5 C42 Cs2 143.47(18) 4_645 .
C41 C42 H42 123(4) . .
C13 C42 H42 115(4) . .
Cs5 C42 H42 102(4) 4_645 .
Cs2 C42 H42 114(4) . .
C3 C43 C44 119.3(6) . .
C3 C43 Cs6 80.7(3) . 4_655
C44 C43 Cs6 79.3(4) . 4_655
C3 C43 Cs1 71.6(4) . .
C44 C43 Cs1 81.3(4) . .
Cs6 C43 Cs1 132.16(19) 4_655 .
C3 C43 H43 114(5) . .
C44 C43 H43 127(5) . .
Cs6 C43 H43 111(5) 4_655 .
Cs1 C43 H43 116(5) . .
C45 C44 C43 119.7(6) . .
C45 C44 Cs6 81.1(3) . 4_655
C43 C44 Cs6 77.7(4) . 4_655
C45 C44 Cs1 74.4(4) . .
C43 C44 Cs1 77.8(4) . .
Cs6 C44 Cs1 130.01(19) 4_655 .
C45 C44 H44 119(5) . .
C43 C44 H44 122(5) . .
Cs6 C44 H44 112(5) 4_655 .
Cs1 C44 H44 118(5) . .
C44 C45 C1 122.4(6) . .
C44 C45 Cs6 76.4(3) . 4_655
C1 C45 Cs6 81.9(3) . 4_655
C44 C45 Cs1 84.7(4) . .
C1 C45 Cs1 72.2(3) . .
Cs6 C45 Cs1 132.40(17) 4_655 .
C44 C45 H45 120(3) . .
C1 C45 H45 117(3) . .
Cs6 C45 H45 112(3) 4_655 .
Cs1 C45 H45 116(3) . .

loop_
_geom_bond_atom_site_label_1
_geom_bond_atom_site_label_2
_geom_bond_distance
_geom_bond_site_symmetry_2
Cs1 O1 3.110(4) .
Cs1 O1 3.110(4) 2_755
Cs1 C2 3.496(5) .
Cs1 C2 3.496(5) 2_755
Cs1 C15 3.515(5) 2_755
Cs1 C15 3.515(5) .
Cs1 C1 3.557(5) .
Cs1 C1 3.557(5) 2_755
Cs1 C14 3.560(6) .
Cs1 C14 3.561(6) 2_755
Cs1 C3 3.616(6) 2_755
Cs1 C3 3.616(6) .
Cs1 H14 3.25(6) .
Cs2 O1 2.946(4) 2_755
Cs2 O1 2.946(4) .
Cs2 C41 3.579(6) .
Cs2 C41 3.579(6) 2_755
Cs2 C42 3.609(6) 2_755
Cs2 C42 3.609(6) .
Cs2 C22 3.618(7) 2_755
Cs2 C8 3.632(6) 2_755
Cs2 C8 3.632(6) .
Cs2 C20 3.700(6) 2_755
Cs2 C13 3.710(6) 2_755
Cs2 C13 3.710(6) .
Cs2 H20 2.98(4) .
Cs2 H22C 3.23(6) .
Cs3 O4 2.938(4) .
Cs3 O3 3.020(4) .
Cs3 C15 3.489(5) 2_755
Cs3 C16 3.499(5) 2_755
Cs3 C23 3.522(6) 7_666
Cs3 C28 3.527(7) 7_666
Cs3 C27 3.540(6) 7_666
Cs3 C24 3.546(6) 7_666
Cs3 C26 3.594(5) 7_666
Cs3 C25 3.615(5) 7_666
Cs3 C17 3.660(7) 2_755
Cs3 C14 3.664(6) 2_755
Cs3 H31C 3.25(5) .
Cs4 O2 2.864(4) .
Cs4 O5 2.946(4) .
Cs4 O1 3.082(4) 2_755
Cs4 O3 3.107(4) .
Cs4 O4 3.486(4) .
Cs4 C13 3.621(6) .
Cs4 C15 3.651(5) 2_755
Cs4 C12 3.672(5) .
Cs4 C14 3.682(6) 2_755
Cs4 H13 3.09(6) .
Cs5 O2 2.900(4) .
Cs5 O5 2.923(4) .
Cs5 C41 3.365(6) 4_655
Cs5 C32 3.384(6) .
Cs5 C42 3.420(5) 4_655
Cs5 C25 3.537(5) .
Cs5 C8 3.537(6) 4_655
Cs5 C26 3.556(5) .
Cs5 C13 3.667(5) 4_655
Cs5 C7 3.804(5) 4_655
Cs5 C12 3.913(5) 4_655
Cs5 Cs6 5.2187(12) 4_655
Cs5 H33 3.09(6) .
Cs6 O5 2.916(4) .
Cs6 O3 2.961(4) .
Cs6 O4 3.118(4) .
Cs6 C43 3.471(6) 4_645
Cs6 C44 3.490(6) 4_645
Cs6 C32 3.492(5) .
Cs6 C3 3.521(6) 4_645
Cs6 C45 3.548(5) 4_645
Cs6 C2 3.612(5) 4_645
Cs6 C1 3.634(5) 4_645
Cs6 C24 3.741(7) .
Cs6 C12 3.746(5) .
Cs6 H24 2.99(5) .
O1 C15 1.304(6) .
O1 Cs4 3.082(4) 2_755
O2 C1 1.296(7) .
O3 C12 1.292(6) .
O4 C25 1.296(7) .
O5 C32 1.319(7) .
C1 C45 1.425(8) .
C1 C2 1.427(7) .
C1 Cs6 3.634(5) 4_655
C2 C3 1.393(8) .
C2 C4 1.512(8) .
C2 Cs6 3.612(5) 4_655
C3 C43 1.372(9) .
C3 Cs6 3.521(6) 4_655
C3 H3 0.977(10) .
C4 C5 1.526(9) .
C4 C6 1.526(9) .
C4 H4 1.0000 .
C5 H5A 0.9800 .
C5 H5B 0.9800 .
C5 H5C 0.9800 .
C6 H6A 0.9800 .
C6 H6B 0.9800 .
C6 H6C 0.9800 .
C7 C8 1.388(7) .
C7 C12 1.436(7) .
C7 C9 1.527(7) .
C7 Cs5 3.803(5) 4_645
C8 C41 1.386(8) .
C8 Cs5 3.537(6) 4_645
C8 H8 0.980(10) .
C9 C11 1.482(10) .
C9 C10 1.531(8) .
C9 H9 1.0000 .
C10 H10A 0.9800 .
C10 H10B 0.9800 .
C10 H10C 0.9800 .
C11 H11A 0.9800 .
C11 H11B 0.9800 .
C11 H11C 0.9800 .
C12 C13 1.427(8) .
C12 Cs5 3.913(5) 4_645
C13 C42 1.388(8) .
C13 Cs5 3.667(5) 4_645
C13 H13 0.976(10) .
C14 C19 1.386(9) .
C14 C15 1.413(8) .
C14 Cs3 3.664(6) 2_755
C14 Cs4 3.682(6) 2_755
C14 H14 0.977(10) .
C15 C16 1.438(7) .
C15 Cs3 3.489(5) 2_755
C15 Cs4 3.651(5) 2_755
C16 C17 1.380(8) .
C16 C20 1.515(8) .
C16 Cs3 3.499(5) 2_755
C17 C18 1.387(10) .
C17 Cs3 3.660(7) 2_755
C17 H17 0.978(10) .
C18 C19 1.376(11) .
C18 Cs3 3.848(8) 2_755
C18 H18 0.978(10) .
C19 Cs3 3.859(7) 2_755
C19 H19 0.978(10) .
C20 C22 1.521(9) .
C20 C21 1.532(9) .
C20 H20 0.979(10) .
C21 H21A 0.982(10) .
C21 H21B 0.978(10) .
C21 H21C 0.982(10) .
C22 H22A 0.981(10) .
C22 H22B 0.980(10) .
C22 H22C 0.981(10) .
C23 C24 1.377(9) .
C23 C28 1.378(10) .
C23 Cs3 3.522(6) 7_666
C23 H23 0.973(19) .
C24 C25 1.441(8) .
C24 Cs3 3.546(6) 7_666
C24 H24 0.98(2) .
C25 C26 1.435(8) .
C25 Cs3 3.615(5) 7_666
C26 C27 1.381(8) .
C26 C29 1.516(8) .
C26 Cs3 3.594(5) 7_666
C27 C28 1.383(10) .
C27 Cs3 3.540(6) 7_666
C27 H27 0.969(19) .
C28 Cs3 3.527(7) 7_666
C28 H28 0.97(2) .
C29 C30 1.520(8) .
C29 C31 1.530(8) .
C29 H29 1.0000 .
C30 H30A 0.9800 .
C30 H30B 0.9800 .
C30 H30C 0.9800 .
C31 Cs3 3.828(6) 7_666
C31 H31A 0.982(10) .
C31 H31B 0.982(10) .
C31 H31C 0.981(10) .
C32 C33 1.405(9) .
C32 C37 1.411(8) .
C33 C34 1.371(9) .
C33 H33 0.979(10) .
C34 C35 1.349(10) .
C34 H34 0.9500 .
C35 C36 1.370(10) .
C35 H35 0.9500 .
C36 C37 1.386(9) .
C36 H36 0.9500 .
C37 C38 1.500(9) .
C38 C39 1.462(11) .
C38 C40 1.477(12) .
C38 H38 1.0000 .
C39 H39A 0.9800 .
C39 H39B 0.9800 .
C39 H39C 0.9800 .
C40 H40A 0.9800 .
C40 H40B 0.9800 .
C40 H40C 0.9800 .
C41 C42 1.365(9) .
C41 Cs5 3.365(6) 4_645
C41 H41 0.978(10) .
C42 Cs5 3.420(5) 4_645
C42 H42 0.979(10) .
C43 C44 1.386(10) .
C43 Cs6 3.471(6) 4_655
C43 H43 0.979(10) .
C44 C45 1.377(9) .
C44 Cs6 3.490(6) 4_655
C44 H44 0.980(10) .
C45 Cs6 3.548(5) 4_655
C45 H45 0.978(10) .
